data_4065322
loop_
_publ_author_name
'Marchetti, Fabio'
'Pettinari, Claudio'
'Pettinari, Riccardo'
'Cerquetella, Adele'
'Martins, Lu\'isa M. D. R. S.'
'Guedes da Silva, M. F\'atima C.'
'Silva, Telma F. S.'
'Pombeiro, Armando J. L.'

_publ_section_title
;
 Ruthenium(II) Arene Complexes Bearing Tris(pyrazolyl)methanesulfonate
 Capping Ligands. Electrochemistry, Spectroscopic, and X-ray Structural
 Characterization
;
_journal_issue 22
_journal_name_full Organometallics
_journal_page_first 6180
_journal_paper_doi 10.1021/om200713v
_journal_volume 30
_journal_year 2011
_chemical_formula_moiety 'C20 H23 N6 O3 Ru S, H2 O, Cl'
_chemical_formula_sum 'C20 H25 Cl N6 O4 Ru S'
_chemical_formula_weight 582.04
_chemical_name_systematic
;
 ?
;
_space_group_IT_number 14
_symmetry_cell_setting monoclinic
_symmetry_space_group_name_Hall '-P 2ybc'
_symmetry_space_group_name_H-M 'P 1 21/c 1'
_atom_sites_solution_hydrogens geom
_atom_sites_solution_primary direct
_atom_sites_solution_secondary difmap
_audit_creation_method SHELXL-97
_cell_angle_alpha 90.00
_cell_angle_beta 104.201(2)
_cell_angle_gamma 90.00
_cell_formula_units_Z 4
_cell_length_a 9.222(4)
_cell_length_b 16.392(7)
_cell_length_c 15.534(6)
_cell_measurement_reflns_used 7541
_cell_measurement_temperature 150(2)
_cell_measurement_theta_max 27.11
_cell_measurement_theta_min 2.60
_cell_volume 2276.5(16)
_computing_cell_refinement 'Bruker SMART'
_computing_data_collection 'Bruker SMART'
_computing_data_reduction 'Bruker SAINT'
_computing_structure_refinement 'SHELXL-97 (Sheldrick, 1997)'
_diffrn_ambient_temperature 150(2)
_diffrn_measured_fraction_theta_full 0.998
_diffrn_measured_fraction_theta_max 0.998
_diffrn_measurement_device_type 'CCD area detector'
_diffrn_measurement_method 'phi and omega scans'
_diffrn_radiation_monochromator graphite
_diffrn_radiation_source 'fine-focus sealed tube'
_diffrn_radiation_type MoK\a
_diffrn_radiation_wavelength 0.71069
_diffrn_reflns_av_R_equivalents 0.0360
_diffrn_reflns_av_sigmaI/netI 0.0336
_diffrn_reflns_limit_h_max 11
_diffrn_reflns_limit_h_min -11
_diffrn_reflns_limit_k_max 21
_diffrn_reflns_limit_k_min -21
_diffrn_reflns_limit_l_max 19
_diffrn_reflns_limit_l_min -19
_diffrn_reflns_number 19970
_diffrn_reflns_theta_full 27.14
_diffrn_reflns_theta_max 27.14
_diffrn_reflns_theta_min 2.59
_exptl_absorpt_coefficient_mu 0.939
_exptl_absorpt_correction_T_max 0.8567
_exptl_absorpt_correction_T_min 0.7532
_exptl_absorpt_correction_type multi-scan
_exptl_absorpt_process_details sadabs
_exptl_crystal_colour green
_exptl_crystal_density_diffrn 1.698
_exptl_crystal_density_method 'not measured'
_exptl_crystal_description prism
_exptl_crystal_F_000 1184
_exptl_crystal_size_max 0.32
_exptl_crystal_size_mid 0.22
_exptl_crystal_size_min 0.17
_refine_diff_density_max 0.617
_refine_diff_density_min -0.506
_refine_diff_density_rms 0.079
_refine_ls_extinction_method none
_refine_ls_goodness_of_fit_ref 1.042
_refine_ls_hydrogen_treatment mixed
_refine_ls_matrix_type full
_refine_ls_number_parameters 305
_refine_ls_number_reflns 5021
_refine_ls_number_restraints 0
_refine_ls_restrained_S_all 1.042
_refine_ls_R_factor_all 0.0424
_refine_ls_R_factor_gt 0.0278
_refine_ls_shift/su_max 0.003
_refine_ls_shift/su_mean 0.000
_refine_ls_structure_factor_coef Fsqd
_refine_ls_weighting_details 'calc w=1/[\s^2^(Fo^2^)+(0.0275P)^2^+1.5117P] where P=(Fo^2^+2Fc^2^)/3'
_refine_ls_weighting_scheme calc
_refine_ls_wR_factor_gt 0.0592
_refine_ls_wR_factor_ref 0.0650
_reflns_number_gt 4071
_reflns_number_total 5021
_reflns_threshold_expression >2sigma(I)
_cod_data_source_file om200713v_si_001.cif
_cod_data_source_block Compound1
_cod_depositor_comments
;
The following automatic conversions were performed:

'_symmetry_cell_setting' value 'MONOCLINIC' changed to 'monoclinic'
according to /home/saulius/struct/CIF-dictionaries/cif_core.dic
dictionary named 'cif_core.dic' version 2.4.1 from 2010-06-29.

Automatic conversion script
Id: cif_fix_values 1715 2011-07-08 13:25:40Z adriana 
;
_cod_original_sg_symbol_H-M 'P 21/c'
_cod_database_code 4065322

loop_
_symmetry_equiv_pos_as_xyz
'x, y, z'
'-x, y+1/2, -z+1/2'
'-x, -y, -z'
'x, -y-1/2, z-1/2'

loop_
_atom_site_label
_atom_site_type_symbol
_atom_site_fract_x
_atom_site_fract_y
_atom_site_fract_z
_atom_site_U_iso_or_equiv
_atom_site_adp_type
_atom_site_occupancy
_atom_site_symmetry_multiplicity
_atom_site_calc_flag
_atom_site_refinement_flags
C1 C 0.4653(3) 0.74855(15) 0.65274(16) 0.0190(5) Uani 1 1 d .
C2 C 0.5594(3) 0.81663(15) 0.66183(16) 0.0195(5) Uani 1 1 d .
H2 H 0.5587 0.8556 0.7071 0.023 Uiso 1 1 calc R
C3 C 0.6560(3) 0.82827(15) 0.60413(16) 0.0211(5) Uani 1 1 d .
H3 H 0.7179 0.8753 0.6110 0.025 Uiso 1 1 calc R
C4 C 0.6617(3) 0.77172(16) 0.53734(16) 0.0227(6) Uani 1 1 d .
C5 C 0.5699(3) 0.70042(16) 0.53006(16) 0.0223(5) Uani 1 1 d .
H5 H 0.5737 0.6605 0.4863 0.027 Uiso 1 1 calc R
C6 C 0.4748(3) 0.68874(15) 0.58645(16) 0.0204(5) Uani 1 1 d .
H6 H 0.4156 0.6407 0.5810 0.025 Uiso 1 1 calc R
C7 C 0.3543(3) 0.73787(16) 0.70886(17) 0.0229(5) Uani 1 1 d .
H7 H 0.3364 0.6781 0.7141 0.028 Uiso 1 1 calc R
C8 C 0.7644(3) 0.78622(19) 0.47739(18) 0.0329(7) Uani 1 1 d .
H8A H 0.7748 0.7358 0.4456 0.049 Uiso 1 1 calc R
H8B H 0.8628 0.8033 0.5129 0.049 Uiso 1 1 calc R
H8C H 0.7227 0.8291 0.4345 0.049 Uiso 1 1 calc R
C10 C 0.9751(3) 0.61995(14) 0.80488(15) 0.0177(5) Uani 1 1 d .
C11 C 0.9122(3) 0.61101(15) 0.57160(16) 0.0216(5) Uani 1 1 d .
H11 H 0.8547 0.6215 0.5130 0.026 Uiso 1 1 calc R
C12 C 1.0893(3) 0.56463(15) 0.68225(17) 0.0213(5) Uani 1 1 d .
H12 H 1.1758 0.5381 0.7167 0.026 Uiso 1 1 calc R
C13 C 1.0444(3) 0.56674(15) 0.59190(17) 0.0229(5) Uani 1 1 d .
H13 H 1.0937 0.5428 0.5511 0.027 Uiso 1 1 calc R
C21 C 0.5946(3) 0.57263(16) 0.78164(17) 0.0256(6) Uani 1 1 d .
H21 H 0.4910 0.5788 0.7547 0.031 Uiso 1 1 calc R
C22 C 0.8045(3) 0.52643(15) 0.86729(17) 0.0253(6) Uani 1 1 d .
H22 H 0.8765 0.4965 0.9098 0.030 Uiso 1 1 calc R
C23 C 0.6541(3) 0.51675(17) 0.84864(18) 0.0303(6) Uani 1 1 d .
H23 H 0.6000 0.4794 0.8758 0.036 Uiso 1 1 calc R
C31 C 0.9085(3) 0.83189(15) 0.79859(16) 0.0217(5) Uani 1 1 d .
H31 H 0.8538 0.8791 0.7742 0.026 Uiso 1 1 calc R
C32 C 1.0785(3) 0.75310(15) 0.88273(16) 0.0201(5) Uani 1 1 d .
H32 H 1.1621 0.7333 0.9263 0.024 Uiso 1 1 calc R
C33 C 1.0359(3) 0.83297(16) 0.86821(16) 0.0225(5) Uani 1 1 d .
H33 H 1.0837 0.8794 0.8993 0.027 Uiso 1 1 calc R
C71 C 0.4086(4) 0.7723(2) 0.8016(2) 0.0421(8) Uani 1 1 d .
H71A H 0.3323 0.7635 0.8349 0.063 Uiso 1 1 calc R
H71B H 0.4272 0.8309 0.7981 0.063 Uiso 1 1 calc R
H71C H 0.5014 0.7448 0.8321 0.063 Uiso 1 1 calc R
C72 C 0.2067(3) 0.77725(19) 0.6593(2) 0.0369(7) Uani 1 1 d .
H72A H 0.1323 0.7709 0.6943 0.055 Uiso 1 1 calc R
H72B H 0.1705 0.7506 0.6015 0.055 Uiso 1 1 calc R
H72C H 0.2229 0.8354 0.6504 0.055 Uiso 1 1 calc R
N11 N 0.8765(2) 0.63674(12) 0.64485(13) 0.0178(4) Uani 1 1 d .
N12 N 0.9872(2) 0.60745(12) 0.71382(12) 0.0175(4) Uani 1 1 d .
N21 N 0.7021(2) 0.61600(12) 0.76059(13) 0.0184(4) Uani 1 1 d .
N22 N 0.8333(2) 0.58669(12) 0.81402(13) 0.0186(4) Uani 1 1 d .
N31 N 0.8729(2) 0.75621(12) 0.77042(13) 0.0169(4) Uani 1 1 d .
N32 N 0.9786(2) 0.70745(12) 0.82302(12) 0.0169(4) Uani 1 1 d .
O10 O 0.3157(3) 0.54257(16) 0.4356(2) 0.0526(7) Uani 1 1 d .
O11 O 1.1082(2) 0.58904(12) 0.96970(12) 0.0312(5) Uani 1 1 d .
O12 O 1.2655(2) 0.60602(12) 0.86617(13) 0.0318(5) Uani 1 1 d .
O13 O 1.1154(2) 0.48368(11) 0.86071(13) 0.0337(5) Uani 1 1 d .
Cl1 Cl 0.36732(8) 0.45360(4) 0.62619(5) 0.03230(16) Uani 1 1 d .
Ru1 Ru 0.70330(2) 0.708979(11) 0.667920(12) 0.01419(6) Uani 1 1 d .
S1 S 1.13692(8) 0.56794(4) 0.88545(4) 0.02557(15) Uani 1 1 d .
H10A H 0.331(4) 0.513(2) 0.480(2) 0.050 Uiso 1 1 d .
H10B H 0.390(4) 0.537(2) 0.417(2) 0.050 Uiso 1 1 d .

loop_
_atom_site_aniso_label
_atom_site_aniso_U_11
_atom_site_aniso_U_22
_atom_site_aniso_U_33
_atom_site_aniso_U_23
_atom_site_aniso_U_13
_atom_site_aniso_U_12
C1 0.0149(13) 0.0220(13) 0.0195(12) 0.0021(10) 0.0029(10) 0.0025(10)
C2 0.0172(13) 0.0188(11) 0.0219(12) 0.0020(10) 0.0039(10) 0.0053(10)
C3 0.0178(13) 0.0203(12) 0.0246(13) 0.0093(10) 0.0040(10) 0.0017(10)
C4 0.0206(14) 0.0292(14) 0.0182(12) 0.0093(10) 0.0044(10) 0.0059(11)
C5 0.0227(13) 0.0274(13) 0.0148(12) 0.0002(10) 0.0011(10) 0.0038(11)
C6 0.0168(13) 0.0225(13) 0.0195(12) -0.0004(10) -0.0003(10) -0.0015(10)
C7 0.0171(13) 0.0274(13) 0.0250(13) 0.0001(11) 0.0066(10) -0.0016(11)
C8 0.0336(16) 0.0427(17) 0.0276(14) 0.0139(13) 0.0172(12) 0.0067(14)
C10 0.0203(13) 0.0177(12) 0.0146(11) 0.0006(9) 0.0035(10) 0.0006(10)
C11 0.0239(14) 0.0253(13) 0.0155(12) -0.0027(10) 0.0049(10) 0.0010(11)
C12 0.0203(13) 0.0186(12) 0.0254(13) -0.0022(10) 0.0064(11) 0.0024(10)
C13 0.0237(14) 0.0235(13) 0.0229(13) -0.0057(10) 0.0083(11) 0.0021(11)
C21 0.0267(15) 0.0230(13) 0.0275(14) 0.0005(11) 0.0075(11) -0.0069(11)
C22 0.0352(17) 0.0179(12) 0.0231(13) 0.0066(10) 0.0078(12) -0.0015(11)
C23 0.0369(17) 0.0238(13) 0.0313(15) 0.0070(11) 0.0105(13) -0.0086(12)
C31 0.0256(14) 0.0163(12) 0.0256(13) 0.0007(10) 0.0107(11) 0.0009(10)
C32 0.0166(13) 0.0280(14) 0.0154(12) -0.0030(10) 0.0032(10) -0.0033(10)
C33 0.0218(14) 0.0225(13) 0.0233(13) -0.0075(10) 0.0060(11) -0.0046(11)
C71 0.0335(18) 0.066(2) 0.0322(16) -0.0102(15) 0.0186(14) -0.0132(16)
C72 0.0209(14) 0.0462(18) 0.0454(18) 0.0073(15) 0.0116(13) 0.0035(14)
N11 0.0197(11) 0.0187(10) 0.0143(10) -0.0004(8) 0.0025(8) 0.0026(8)
N12 0.0219(11) 0.0172(10) 0.0133(9) 0.0005(8) 0.0038(8) 0.0041(8)
N21 0.0201(11) 0.0174(10) 0.0182(10) 0.0023(8) 0.0052(8) -0.0013(8)
N22 0.0225(12) 0.0162(10) 0.0166(10) 0.0033(8) 0.0039(8) -0.0003(8)
N31 0.0188(11) 0.0154(10) 0.0166(10) 0.0012(8) 0.0045(8) 0.0006(8)
N32 0.0198(11) 0.0176(9) 0.0132(9) 0.0020(8) 0.0037(8) 0.0006(9)
O10 0.0329(14) 0.0548(16) 0.0712(19) 0.0228(13) 0.0152(13) 0.0083(12)
O11 0.0407(12) 0.0327(10) 0.0180(9) 0.0059(8) 0.0029(8) 0.0051(9)
O12 0.0227(10) 0.0387(11) 0.0310(10) 0.0044(9) 0.0007(8) 0.0058(9)
O13 0.0397(13) 0.0248(10) 0.0340(11) 0.0060(8) 0.0041(9) 0.0127(9)
Cl1 0.0270(4) 0.0369(4) 0.0320(4) -0.0065(3) 0.0052(3) 0.0045(3)
Ru1 0.01499(10) 0.01484(9) 0.01315(10) 0.00065(8) 0.00424(7) -0.00008(8)
S1 0.0273(4) 0.0256(3) 0.0213(3) 0.0053(3) 0.0011(3) 0.0078(3)

loop_
_atom_type_symbol
_atom_type_description
_atom_type_scat_dispersion_real
_atom_type_scat_dispersion_imag
_atom_type_scat_source
C C 0.0033 0.0016 'International Tables Vol C Tables 4.2.6.8 and 6.1.1.4'
H H 0.0000 0.0000 'International Tables Vol C Tables 4.2.6.8 and 6.1.1.4'
N N 0.0061 0.0033 'International Tables Vol C Tables 4.2.6.8 and 6.1.1.4'
O O 0.0106 0.0060 'International Tables Vol C Tables 4.2.6.8 and 6.1.1.4'
Cl Cl 0.1484 0.1585 'International Tables Vol C Tables 4.2.6.8 and 6.1.1.4'
Ru Ru -1.2594 0.8363 'International Tables Vol C Tables 4.2.6.8 and 6.1.1.4'
S S 0.1246 0.1234 'International Tables Vol C Tables 4.2.6.8 and 6.1.1.4'

loop_
_geom_angle_atom_site_label_1
_geom_angle_atom_site_label_2
_geom_angle_atom_site_label_3
_geom_angle
C2 C1 C6 118.1(2)
C2 C1 C7 121.7(2)
C6 C1 C7 120.2(2)
C2 C1 Ru1 69.76(14)
C6 C1 Ru1 69.46(14)
C7 C1 Ru1 133.66(17)
C1 C2 C3 120.8(2)
C1 C2 Ru1 73.53(15)
C3 C2 Ru1 70.71(14)
C1 C2 H2 119.6
C3 C2 H2 119.6
Ru1 C2 H2 128.4
C4 C3 C2 121.4(2)
C4 C3 Ru1 72.82(14)
C2 C3 Ru1 71.39(14)
C4 C3 H3 119.3
C2 C3 H3 119.3
Ru1 C3 H3 128.9
C3 C4 C5 118.0(2)
C3 C4 C8 119.9(2)
C5 C4 C8 122.1(2)
C3 C4 Ru1 70.11(14)
C5 C4 Ru1 70.15(13)
C8 C4 Ru1 130.22(19)
C6 C5 C4 120.8(2)
C6 C5 Ru1 71.64(14)
C4 C5 Ru1 72.06(14)
C6 C5 H5 119.6
C4 C5 H5 119.6
Ru1 C5 H5 129.1
C5 C6 C1 120.8(2)
C5 C6 Ru1 71.33(15)
C1 C6 Ru1 72.76(14)
C5 C6 H6 119.6
C1 C6 H6 119.6
Ru1 C6 H6 128.6
C1 C7 C71 113.2(2)
C1 C7 C72 107.8(2)
C71 C7 C72 111.5(2)
C1 C7 H7 108.1
C71 C7 H7 108.1
C72 C7 H7 108.1
C4 C8 H8A 109.5
C4 C8 H8B 109.5
H8A C8 H8B 109.5
C4 C8 H8C 109.5
H8A C8 H8C 109.5
H8B C8 H8C 109.5
N22 C10 N12 109.02(19)
N22 C10 N32 109.08(19)
N12 C10 N32 108.74(18)
N22 C10 S1 110.32(16)
N12 C10 S1 109.93(16)
N32 C10 S1 109.71(16)
N11 C11 C13 111.1(2)
N11 C11 H11 124.5
C13 C11 H11 124.5
N12 C12 C13 107.2(2)
N12 C12 H12 126.4
C13 C12 H12 126.4
C12 C13 C11 106.0(2)
C12 C13 H13 127.0
C11 C13 H13 127.0
N21 C21 C23 110.8(3)
N21 C21 H21 124.6
C23 C21 H21 124.6
C23 C22 N22 107.4(2)
C23 C22 H22 126.3
N22 C22 H22 126.3
C22 C23 C21 106.1(2)
C22 C23 H23 127.0
C21 C23 H23 127.0
N31 C31 C33 111.2(2)
N31 C31 H31 124.4
C33 C31 H31 124.4
N32 C32 C33 107.1(2)
N32 C32 H32 126.4
C33 C32 H32 126.4
C32 C33 C31 105.6(2)
C32 C33 H33 127.2
C31 C33 H33 127.2
C7 C71 H71A 109.5
C7 C71 H71B 109.5
H71A C71 H71B 109.5
C7 C71 H71C 109.5
H71A C71 H71C 109.5
H71B C71 H71C 109.5
C7 C72 H72A 109.5
C7 C72 H72B 109.5
H72A C72 H72B 109.5
C7 C72 H72C 109.5
H72A C72 H72C 109.5
H72B C72 H72C 109.5
C11 N11 N12 105.4(2)
C11 N11 Ru1 133.43(17)
N12 N11 Ru1 121.19(14)
C12 N12 N11 110.32(19)
C12 N12 C10 130.3(2)
N11 N12 C10 119.22(19)
C21 N21 N22 105.3(2)
C21 N21 Ru1 133.57(18)
N22 N21 Ru1 121.07(15)
C22 N22 N21 110.3(2)
C22 N22 C10 130.4(2)
N21 N22 C10 119.25(19)
C31 N31 N32 105.5(2)
C31 N31 Ru1 132.48(17)
N32 N31 Ru1 122.02(15)
C32 N32 N31 110.5(2)
C32 N32 C10 130.6(2)
N31 N32 C10 118.72(19)
H10A O10 H10B 104(4)
N31 Ru1 N11 83.10(8)
N31 Ru1 N21 82.82(8)
N11 Ru1 N21 80.72(8)
N31 Ru1 C3 92.45(9)
N11 Ru1 C3 120.33(9)
N21 Ru1 C3 157.85(9)
N31 Ru1 C2 93.82(9)
N11 Ru1 C2 158.07(9)
N21 Ru1 C2 120.56(9)
C3 Ru1 C2 37.89(9)
N31 Ru1 C5 154.51(9)
N11 Ru1 C5 93.75(9)
N21 Ru1 C5 121.77(9)
C3 Ru1 C5 67.28(10)
C2 Ru1 C5 79.71(9)
N31 Ru1 C6 157.96(9)
N11 Ru1 C6 118.71(9)
N21 Ru1 C6 96.88(9)
C3 Ru1 C6 79.51(10)
C2 Ru1 C6 67.24(9)
C5 Ru1 C6 37.03(9)
N31 Ru1 C4 116.99(9)
N11 Ru1 C4 94.23(9)
N21 Ru1 C4 159.01(9)
C3 Ru1 C4 37.06(9)
C2 Ru1 C4 67.76(9)
C5 Ru1 C4 37.79(10)
C6 Ru1 C4 67.56(10)
N31 Ru1 C1 120.20(9)
N11 Ru1 C1 156.19(9)
N21 Ru1 C1 96.46(8)
C3 Ru1 C1 67.22(9)
C2 Ru1 C1 36.71(9)
C5 Ru1 C1 67.47(9)
C6 Ru1 C1 37.79(9)
C4 Ru1 C1 79.92(9)
O13 S1 O12 115.46(13)
O13 S1 O11 115.51(12)
O12 S1 O11 115.53(12)
O13 S1 C10 102.78(12)
O12 S1 C10 102.92(11)
O11 S1 C10 101.60(11)

loop_
_geom_bond_atom_site_label_1
_geom_bond_atom_site_label_2
_geom_bond_distance
C1 C2 1.399(4)
C1 C6 1.440(3)
C1 C7 1.509(3)
C1 Ru1 2.245(3)
C2 C3 1.423(3)
C2 Ru1 2.196(2)
C2 H2 0.9500
C3 C4 1.402(4)
C3 Ru1 2.187(3)
C3 H3 0.9500
C4 C5 1.431(4)
C4 C8 1.501(3)
C4 Ru1 2.222(2)
C5 C6 1.396(3)
C5 Ru1 2.197(3)
C5 H5 0.9500
C6 Ru1 2.201(3)
C6 H6 0.9500
C7 C71 1.514(4)
C7 C72 1.532(4)
C7 H7 1.0000
C8 H8A 0.9800
C8 H8B 0.9800
C8 H8C 0.9800
C10 N22 1.455(3)
C10 N12 1.460(3)
C10 N32 1.461(3)
C10 S1 1.898(3)
C11 N11 1.328(3)
C11 C13 1.387(4)
C11 H11 0.9500
C12 N12 1.359(3)
C12 C13 1.363(4)
C12 H12 0.9500
C13 H13 0.9500
C21 N21 1.325(3)
C21 C23 1.394(4)
C21 H21 0.9500
C22 C23 1.355(4)
C22 N22 1.356(3)
C22 H22 0.9500
C23 H23 0.9500
C31 N31 1.330(3)
C31 C33 1.388(4)
C31 H31 0.9500
C32 N32 1.360(3)
C32 C33 1.370(4)
C32 H32 0.9500
C33 H33 0.9500
C71 H71A 0.9800
C71 H71B 0.9800
C71 H71C 0.9800
C72 H72A 0.9800
C72 H72B 0.9800
C72 H72C 0.9800
N11 N12 1.372(3)
N11 Ru1 2.089(2)
N21 N22 1.375(3)
N21 Ru1 2.098(2)
N31 N32 1.366(3)
N31 Ru1 2.088(2)
O10 H10A 0.82(4)
O10 H10B 0.81(4)
O11 S1 1.440(2)
O12 S1 1.435(2)
O13 S1 1.434(2)
